data_7209092
loop_
_publ_author_name
'Ma, Jie'
'Chen, Lian'
'Wu, Ming-Yan'
'Zhang, Shu-Quan'
'Xiong, Ke-Cai'
'Han, Dong'
'Jiang, Fei-Long'
'Hong, Mao-Chun'

_publ_section_title
;
 Auxiliary ligand-directed and counter anion-templated effects on
 coordination networks based on semirigid 2-aminodiacetic terephthalic
 acid ligand
;
_journal_issue 5
_journal_name_full CrystEngComm
_journal_page_first 911
_journal_paper_doi 10.1039/c2ce26553b
_journal_volume 15
_journal_year 2013
_chemical_formula_moiety 'C12 H15 Cd2 N O12'
_chemical_formula_sum 'C12 H15 Cd2 N O12'
_chemical_formula_weight 590.05
_chemical_name_systematic
;
?
;
_space_group_IT_number 2
_symmetry_cell_setting triclinic
_symmetry_space_group_name_Hall '-P 1'
_symmetry_space_group_name_H-M 'P -1'
_atom_sites_solution_hydrogens geom
_atom_sites_solution_primary direct
_atom_sites_solution_secondary difmap
_audit_creation_method SHELXL-97
_cell_angle_alpha 92.286(4)
_cell_angle_beta 95.457(2)
_cell_angle_gamma 98.643(4)
_cell_formula_units_Z 2
_cell_length_a 6.761(2)
_cell_length_b 10.374(3)
_cell_length_c 11.889(3)
_cell_measurement_reflns_used 2122
_cell_measurement_temperature 293(2)
_cell_measurement_theta_max 27.4778
_cell_measurement_theta_min 2.7027
_cell_volume 819.4(4)
_computing_cell_refinement CrystalClear
_computing_data_collection 'CrystalClear (Rigaku, 2000)'
_computing_data_reduction CrystalClear
_computing_molecular_graphics 'SHELXL-97 (Sheldrick, 1997)'
_computing_publication_material 'SHELXL-97 (Sheldrick, 1997)'
_computing_structure_refinement 'SHELXL-97 (Sheldrick, 1997)'
_computing_structure_solution 'SHELXS-97 (Sheldrick, 1990)'
_diffrn_ambient_temperature 293(2)
_diffrn_measured_fraction_theta_full 0.964
_diffrn_measured_fraction_theta_max 0.964
_diffrn_measurement_device_type 'Rigaku Mercury CCD area-detector'
_diffrn_measurement_method \w
_diffrn_radiation_monochromator graphite
_diffrn_radiation_source 'fine-focus sealed tube'
_diffrn_radiation_type MoK\a
_diffrn_radiation_wavelength 0.71073
_diffrn_reflns_av_R_equivalents 0.0202
_diffrn_reflns_av_sigmaI/netI 0.0298
_diffrn_reflns_limit_h_max 8
_diffrn_reflns_limit_h_min -8
_diffrn_reflns_limit_k_max 12
_diffrn_reflns_limit_k_min -11
_diffrn_reflns_limit_l_max 14
_diffrn_reflns_limit_l_min -14
_diffrn_reflns_number 5322
_diffrn_reflns_theta_full 25.00
_diffrn_reflns_theta_max 25.00
_diffrn_reflns_theta_min 2.56
_exptl_absorpt_coefficient_mu 2.664
_exptl_absorpt_correction_T_max 1.0000
_exptl_absorpt_correction_T_min 0.9033
_exptl_absorpt_correction_type multi-scan
_exptl_absorpt_process_details '(CrystalClear; Rigaku, 2000)'
_exptl_crystal_colour colorless
_exptl_crystal_density_diffrn 2.391
_exptl_crystal_density_method 'not measured'
_exptl_crystal_description Block
_exptl_crystal_F_000 572
_exptl_crystal_size_max 0.3
_exptl_crystal_size_mid 0.2
_exptl_crystal_size_min 0.2
_refine_diff_density_max 0.657
_refine_diff_density_min -0.757
_refine_diff_density_rms 0.254
_refine_ls_extinction_method none
_refine_ls_goodness_of_fit_ref 1.088
_refine_ls_hydrogen_treatment constr
_refine_ls_matrix_type full
_refine_ls_number_parameters 244
_refine_ls_number_reflns 2783
_refine_ls_number_restraints 0
_refine_ls_restrained_S_all 1.088
_refine_ls_R_factor_all 0.0319
_refine_ls_R_factor_gt 0.0232
_refine_ls_shift/su_max 0.001
_refine_ls_shift/su_mean 0.000
_refine_ls_structure_factor_coef Fsqd
_refine_ls_weighting_details 'calc w=1/[\s^2^(Fo^2^)+(0.0565P)^2^+0.4262P] where P=(Fo^2^+2Fc^2^)/3'
_refine_ls_weighting_scheme calc
_refine_ls_wR_factor_gt 0.0636
_refine_ls_wR_factor_ref 0.0887
_reflns_number_gt 2399
_reflns_number_total 2783
_reflns_threshold_expression >2sigma(I)
_cod_data_source_file c2ce26553b.txt
_cod_data_source_block 3
_cod_depositor_comments
;
The following automatic conversions were performed:

'_symmetry_cell_setting' value 'Triclinic' changed to 'triclinic'
according to /home/saulius/struct/CIF-dictionaries/cif_core.dic
dictionary named 'cif_core.dic' version 2.4.2 from
2011-04-26.

'_exptl_absorpt_correction_type' value 'Multi-scan'
changed to 'multi-scan' according to
/home/saulius/struct/CIF-dictionaries/cif_core.dic dictionary named
'cif_core.dic' version 2.4.2 from 2011-04-26.

Automatic conversion script
Id: cif_fix_values 1891 2012-01-12 08:04:46Z andrius 
;
_cod_original_cell_volume 819.5(4)
_cod_original_sg_symbol_H-M P-1
_cod_database_code 7209092

loop_
_symmetry_equiv_pos_as_xyz
'x, y, z'
'-x, -y, -z'

loop_
_atom_site_label
_atom_site_type_symbol
_atom_site_fract_x
_atom_site_fract_y
_atom_site_fract_z
_atom_site_U_iso_or_equiv
_atom_site_adp_type
_atom_site_occupancy
_atom_site_symmetry_multiplicity
_atom_site_calc_flag
_atom_site_refinement_flags
Cd1 Cd 0.97041(5) 0.80956(3) 0.96117(3) 0.01668(14) Uani 1 1 d .
O1 O 0.6011(5) 0.7048(3) 0.6338(3) 0.0213(8) Uani 1 1 d .
N1 N 1.1499(6) 0.8562(4) 0.7858(3) 0.0130(8) Uani 1 1 d .
C1 C 0.7161(7) 0.7717(5) 0.7107(4) 0.0141(10) Uani 1 1 d .
Cd2 Cd 0.48207(5) 0.49860(3) 0.66251(3) 0.01683(14) Uani 1 1 d .
O2 O 0.7309(5) 0.7419(3) 0.8123(3) 0.0238(8) Uani 1 1 d .
C2 C 0.8345(7) 0.8961(5) 0.6767(4) 0.0147(10) Uani 1 1 d .
O8 O 1.3164(5) 1.2980(3) 0.6321(3) 0.0204(8) Uani 1 1 d .
O11 O 0.7369(6) 0.6469(4) 1.0318(4) 0.0342(10) Uani 1 1 d .
O12 O 1.1645(6) 0.7976(4) 1.1376(3) 0.0268(9) Uani 1 1 d .
O3 O 1.2601(6) 0.5261(3) 0.7900(3) 0.0242(8) Uani 1 1 d .
C3 C 0.7333(7) 0.9743(5) 0.6070(4) 0.0181(11) Uani 1 1 d .
H3 H 0.5978 0.9440 0.5779 0.022 Uiso 1 1 calc R
O4 O 1.1438(6) 0.6451(4) 0.9203(3) 0.0270(9) Uani 1 1 d .
C4 C 0.8249(7) 1.0955(5) 0.5789(4) 0.0185(11) Uani 1 1 d .
H4 H 0.7514 1.1496 0.5342 0.022 Uiso 1 1 calc R
O5 O 1.1827(5) 1.0274(4) 0.9684(3) 0.0216(8) Uani 1 1 d .
C5 C 1.0272(7) 1.1371(5) 0.6172(4) 0.0156(10) Uani 1 1 d .
O6 O 1.4664(5) 1.1370(3) 0.9177(3) 0.0227(8) Uani 1 1 d .
C6 C 1.1320(7) 1.0566(5) 0.6830(4) 0.0144(10) Uani 1 1 d .
H6 H 1.2704 1.0846 0.7070 0.017 Uiso 1 1 calc R
O7 O 1.0398(5) 1.3385(3) 0.5288(3) 0.0232(8) Uani 1 1 d .
C7 C 1.0402(7) 0.9368(5) 0.7144(4) 0.0139(10) Uani 1 1 d .
C8 C 1.1643(7) 0.7270(5) 0.7350(4) 0.0149(10) Uani 1 1 d .
H8A H 1.2791 0.7352 0.6886 0.018 Uiso 1 1 calc R
H8B H 1.0404 0.6958 0.6839 0.018 Uiso 1 1 calc R
O9 O 0.7083(5) 0.4639(3) 0.5283(3) 0.0206(8) Uani 1 1 d .
C9 C 1.1921(7) 0.6257(5) 0.8225(4) 0.0178(11) Uani 1 1 d .
O10 O 0.6922(8) 0.4538(4) 0.8150(4) 0.0485(13) Uani 1 1 d .
C10 C 1.3505(7) 0.9226(5) 0.8338(4) 0.0164(10) Uani 1 1 d .
H10A H 1.4305 0.9525 0.7715 0.020 Uiso 1 1 calc R
H10B H 1.4215 0.8602 0.8763 0.020 Uiso 1 1 calc R
C11 C 1.3346(7) 1.0394(5) 0.9124(4) 0.0160(10) Uani 1 1 d .
C12 C 1.1358(7) 1.2684(5) 0.5908(4) 0.0156(10) Uani 1 1 d .
H12C H 1.1300 0.8366 1.2007 0.019 Uiso 1 1 d R
H11C H 0.7221 0.5850 1.0814 0.019 Uiso 1 1 d R
H10C H 0.7587 0.3898 0.8321 0.019 Uiso 1 1 d R
H10D H 0.7166 0.5071 0.8757 0.019 Uiso 1 1 d R
H12D H 1.2934 0.8339 1.1354 0.019 Uiso 1 1 d R
H11D H 0.6548 0.7012 1.0529 0.019 Uiso 1 1 d R

loop_
_atom_site_aniso_label
_atom_site_aniso_U_11
_atom_site_aniso_U_22
_atom_site_aniso_U_33
_atom_site_aniso_U_23
_atom_site_aniso_U_13
_atom_site_aniso_U_12
Cd1 0.0205(2) 0.0141(2) 0.0163(2) 0.00056(15) 0.00416(15) 0.00415(15)
O1 0.0229(19) 0.0144(19) 0.0230(19) 0.0019(15) 0.0011(15) -0.0082(15)
N1 0.0123(19) 0.010(2) 0.017(2) 0.0010(16) -0.0016(16) 0.0057(16)
C1 0.015(2) 0.013(3) 0.015(2) 0.001(2) 0.0035(19) 0.003(2)
Cd2 0.0173(2) 0.0113(2) 0.0214(2) 0.00111(15) 0.00512(15) -0.00130(15)
O2 0.027(2) 0.021(2) 0.0216(19) 0.0062(15) 0.0012(16) -0.0057(16)
C2 0.016(2) 0.014(3) 0.013(2) -0.0016(19) 0.0013(19) 0.000(2)
O8 0.0187(19) 0.0139(18) 0.027(2) 0.0051(15) -0.0011(15) -0.0023(14)
O11 0.035(2) 0.030(2) 0.044(2) 0.0235(19) 0.0150(19) 0.0125(19)
O12 0.024(2) 0.034(2) 0.0223(19) -0.0020(17) 0.0048(16) 0.0039(17)
O3 0.037(2) 0.0113(19) 0.029(2) 0.0058(16) 0.0164(17) 0.0102(16)
C3 0.013(2) 0.017(3) 0.022(3) 0.003(2) -0.003(2) 0.001(2)
O4 0.044(2) 0.023(2) 0.0203(19) 0.0073(16) 0.0141(17) 0.0167(18)
C4 0.018(3) 0.017(3) 0.021(3) 0.007(2) -0.004(2) 0.003(2)
O5 0.0224(19) 0.0193(19) 0.0241(19) -0.0023(15) 0.0077(15) 0.0041(15)
C5 0.020(3) 0.011(2) 0.015(2) 0.0002(19) 0.004(2) 0.000(2)
O6 0.0179(18) 0.022(2) 0.0255(19) -0.0009(16) -0.0006(15) -0.0032(15)
C6 0.012(2) 0.016(3) 0.014(2) 0.0010(19) -0.0027(19) -0.0002(19)
O7 0.0222(19) 0.019(2) 0.030(2) 0.0140(16) 0.0024(16) 0.0043(16)
C7 0.014(2) 0.014(3) 0.013(2) -0.0013(19) 0.0013(19) 0.0018(19)
C8 0.021(2) 0.013(3) 0.013(2) 0.0006(19) 0.0036(19) 0.005(2)
O9 0.0176(18) 0.0180(19) 0.0268(19) 0.0015(15) 0.0066(15) 0.0017(15)
C9 0.016(2) 0.013(3) 0.023(3) 0.002(2) 0.003(2) 0.000(2)
O10 0.060(3) 0.031(3) 0.051(3) -0.005(2) -0.027(2) 0.019(2)
C10 0.011(2) 0.014(3) 0.025(3) 0.003(2) 0.000(2) 0.0034(19)
C11 0.015(2) 0.021(3) 0.012(2) 0.002(2) -0.0019(19) 0.005(2)
C12 0.020(3) 0.014(3) 0.013(2) 0.000(2) 0.005(2) 0.002(2)

loop_
_atom_type_symbol
_atom_type_description
_atom_type_scat_dispersion_real
_atom_type_scat_dispersion_imag
_atom_type_scat_source
C C 0.0033 0.0016 'International Tables Vol C Tables 4.2.6.8 and 6.1.1.4'
H H 0.0000 0.0000 'International Tables Vol C Tables 4.2.6.8 and 6.1.1.4'
N N 0.0061 0.0033 'International Tables Vol C Tables 4.2.6.8 and 6.1.1.4'
O O 0.0106 0.0060 'International Tables Vol C Tables 4.2.6.8 and 6.1.1.4'
Cd Cd -0.8075 1.2024 'International Tables Vol C Tables 4.2.6.8 and 6.1.1.4'

loop_
_geom_angle_atom_site_label_1
_geom_angle_atom_site_label_2
_geom_angle_atom_site_label_3
_geom_angle
_geom_angle_site_symmetry_1
_geom_angle_site_symmetry_3
O4 Cd1 O5 170.76(13) . 2_777
O4 Cd1 O2 91.60(14) . .
O5 Cd1 O2 96.50(13) 2_777 .
O4 Cd1 O11 86.05(14) . .
O5 Cd1 O11 91.80(14) 2_777 .
O2 Cd1 O11 74.58(14) . .
O4 Cd1 O12 78.76(13) . .
O5 Cd1 O12 92.10(13) 2_777 .
O2 Cd1 O12 157.41(13) . .
O11 Cd1 O12 84.33(14) . .
O4 Cd1 O5 112.27(13) . .
O5 Cd1 O5 67.06(14) 2_777 .
O2 Cd1 O5 121.13(12) . .
O11 Cd1 O5 153.89(13) . .
O12 Cd1 O5 81.45(13) . .
O4 Cd1 N1 69.80(13) . .
O5 Cd1 N1 116.60(13) 2_777 .
O2 Cd1 N1 75.17(12) . .
O11 Cd1 N1 140.36(14) . .
O12 Cd1 N1 119.14(13) . .
O5 Cd1 N1 65.60(12) . .
C1 O1 Cd2 119.0(3) . .
C7 N1 C8 115.1(4) . .
C7 N1 C10 113.5(4) . .
C8 N1 C10 110.3(4) . .
C7 N1 Cd1 109.3(3) . .
C8 N1 Cd1 104.9(3) . .
C10 N1 Cd1 102.6(3) . .
O1 C1 O2 123.6(4) . .
O1 C1 C2 116.4(4) . .
O2 C1 C2 119.9(4) . .
O8 Cd2 O1 160.49(13) 1_445 .
O8 Cd2 O3 85.92(13) 1_445 1_455
O1 Cd2 O3 100.93(13) . 1_455
O8 Cd2 O10 95.97(15) 1_445 .
O1 Cd2 O10 102.68(15) . .
O3 Cd2 O10 85.84(17) 1_455 .
O8 Cd2 O9 92.46(13) 1_445 .
O1 Cd2 O9 80.58(13) . .
O3 Cd2 O9 178.37(12) 1_455 .
O10 Cd2 O9 94.44(17) . .
O8 Cd2 O9 83.46(12) 1_445 2_666
O1 Cd2 O9 77.19(12) . 2_666
O3 Cd2 O9 103.75(13) 1_455 2_666
O10 Cd2 O9 170.30(16) . 2_666
O9 Cd2 O9 75.93(13) . 2_666
C1 O2 Cd1 132.1(3) . .
C3 C2 C7 119.5(4) . .
C3 C2 C1 117.4(4) . .
C7 C2 C1 123.0(4) . .
C12 O8 Cd2 125.4(3) . 1_665
C9 O3 Cd2 131.3(3) . 1_655
C4 C3 C2 121.6(5) . .
C9 O4 Cd1 121.1(3) . .
C3 C4 C5 119.0(5) . .
C11 O5 Cd1 127.3(3) . 2_777
C11 O5 Cd1 117.7(3) . .
Cd1 O5 Cd1 112.94(14) 2_777 .
C6 C5 C4 119.6(4) . .
C6 C5 C12 118.6(4) . .
C4 C5 C12 121.8(4) . .
C7 C6 C5 121.9(4) . .
C6 C7 C2 118.3(4) . .
C6 C7 N1 121.1(4) . .
C2 C7 N1 120.6(4) . .
N1 C8 C9 113.1(4) . .
Cd2 O9 Cd2 104.07(13) . 2_666
O3 C9 O4 124.2(5) . .
O3 C9 C8 116.6(4) . .
O4 C9 C8 119.2(4) . .
N1 C10 C11 111.3(4) . .
O6 C11 O5 125.0(5) . .
O6 C11 C10 119.3(4) . .
O5 C11 C10 115.7(4) . .
O7 C12 O8 125.6(4) . .
O7 C12 C5 117.6(4) . .
O8 C12 C5 116.8(4) . .

loop_
_geom_bond_atom_site_label_1
_geom_bond_atom_site_label_2
_geom_bond_distance
_geom_bond_site_symmetry_2
Cd1 O4 2.273(4) .
Cd1 O5 2.283(4) 2_777
Cd1 O2 2.294(4) .
Cd1 O11 2.368(4) .
Cd1 O12 2.384(4) .
Cd1 O5 2.482(4) .
Cd1 N1 2.537(4) .
O1 C1 1.254(6) .
O1 Cd2 2.221(3) .
N1 C7 1.447(6) .
N1 C8 1.469(6) .
N1 C10 1.477(6) .
C1 O2 1.257(6) .
C1 C2 1.504(7) .
Cd2 O8 2.209(3) 1_445
Cd2 O3 2.271(4) 1_455
Cd2 O10 2.302(4) .
Cd2 O9 2.366(3) .
Cd2 O9 2.572(4) 2_666
C2 C3 1.387(7) .
C2 C7 1.415(7) .
O8 C12 1.260(6) .
O8 Cd2 2.209(3) 1_665
O3 C9 1.254(6) .
O3 Cd2 2.271(4) 1_655
C3 C4 1.383(7) .
O4 C9 1.254(6) .
C4 C5 1.398(7) .
O5 C11 1.270(6) .
O5 Cd1 2.283(4) 2_777
C5 C6 1.390(7) .
C5 C12 1.507(7) .
O6 C11 1.240(6) .
C6 C7 1.385(7) .
O7 C12 1.260(6) .
C8 C9 1.527(7) .
O9 Cd2 2.572(4) 2_666
C10 C11 1.523(7) .
